data_4333142
loop_
_publ_author_name
'Coronado, Eugenio'
'Curreli, Simona'
'Gim\'enez-Saiz, Carlos'
'G\'omez-Garc\'ia, Carlos J.'
'Alberola, Antonio'

_publ_section_title
;
 Radical Salts of Bis(ethylenediseleno)tetrathiafulvalene with
 Paramagnetic Tris(oxalato)metalate Anions
;
_journal_issue 26
_journal_name_full 'Inorganic Chemistry'
_journal_page_first 10815
_journal_page_last 10824
_journal_paper_doi 10.1021/ic061494p
_journal_volume 45
_journal_year 2006
_chemical_formula_moiety '4(C10 H8 S4 Se4), (C6 Fe O12), (C7 H6 O2), (H2 O)'
_chemical_formula_sum 'C53 H40 Fe O15 S16 Se16'
_chemical_formula_weight 2749.02
_chemical_name_systematic
;
 ?
;
_space_group_IT_number 2
_symmetry_cell_setting triclinic
_symmetry_space_group_name_Hall '-P 1'
_symmetry_space_group_name_H-M 'P -1'
_atom_sites_solution_hydrogens geom
_atom_sites_solution_primary direct
_atom_sites_solution_secondary difmap
_audit_creation_method SHELXL-97
_cell_angle_alpha 76.739(5)
_cell_angle_beta 71.938(5)
_cell_angle_gamma 88.845(5)
_cell_formula_units_Z 2
_cell_length_a 14.0326(3)
_cell_length_b 15.1981(4)
_cell_length_c 19.4106(4)
_cell_measurement_reflns_used 124887
_cell_measurement_temperature 150(2)
_cell_measurement_theta_max 27.485
_cell_measurement_theta_min 0.998
_cell_volume 3824.9(2)
_computing_cell_refinement 'HKL Scalepack (Otwinowski & Minor 1997)'
_computing_data_collection 'Collect (Nonius BV, 1997-2000)'
_computing_data_reduction
;
HKL Denzo and Scalepack (Otwinowski & Minor 1997)
;
_computing_publication_material 'WinGX publication routines (Farrugia, 1999)'
_computing_structure_refinement 'SHELXL-97 (Sheldrick, 1997)'
_computing_structure_solution 'SIR97 (Altomare et al., 1997)'
_diffrn_ambient_temperature 150(2)
_diffrn_detector_area_resol_mean 9
_diffrn_measured_fraction_theta_full 0.993
_diffrn_measured_fraction_theta_max 0.993
_diffrn_measurement_device_type KappaCCD
_diffrn_measurement_method CCD
_diffrn_radiation_monochromator 'horizonally mounted graphite crystal'
_diffrn_radiation_source 'fine-focus sealed tube'
_diffrn_radiation_type MoK\a
_diffrn_radiation_wavelength 0.71073
_diffrn_reflns_av_R_equivalents 0.1625
_diffrn_reflns_av_sigmaI/netI 0.1384
_diffrn_reflns_limit_h_max 18
_diffrn_reflns_limit_h_min -18
_diffrn_reflns_limit_k_max 19
_diffrn_reflns_limit_k_min -19
_diffrn_reflns_limit_l_max 25
_diffrn_reflns_limit_l_min -25
_diffrn_reflns_number 79321
_diffrn_reflns_theta_full 27.49
_diffrn_reflns_theta_max 27.49
_diffrn_reflns_theta_min 1.59
_exptl_absorpt_coefficient_mu 8.308
_exptl_absorpt_correction_T_max 0.834
_exptl_absorpt_correction_T_min 0.247
_exptl_absorpt_correction_type multi-scan
_exptl_absorpt_process_details
;
multi-scan from symmetry-related measurements
 Sortav (Blessing 1995)
;
_exptl_crystal_colour black
_exptl_crystal_density_diffrn 2.387
_exptl_crystal_density_method 'not measured'
_exptl_crystal_description plate
_exptl_crystal_F_000 2608
_exptl_crystal_size_max 0.20
_exptl_crystal_size_mid 0.15
_exptl_crystal_size_min 0.02
_refine_diff_density_max 2.130
_refine_diff_density_min -2.482
_refine_diff_density_rms 0.304
_refine_ls_extinction_method none
_refine_ls_goodness_of_fit_ref 0.930
_refine_ls_hydrogen_treatment noref
_refine_ls_matrix_type full
_refine_ls_number_parameters 920
_refine_ls_number_reflns 17426
_refine_ls_number_restraints 10
_refine_ls_restrained_S_all 0.930
_refine_ls_R_factor_all 0.1428
_refine_ls_R_factor_gt 0.0688
_refine_ls_shift/su_max 0.001
_refine_ls_shift/su_mean 0.000
_refine_ls_structure_factor_coef Fsqd
_refine_ls_weighting_details 'calc w=1/[\s^2^(Fo^2^)+(0.0974P)^2^+0.0000P] where P=(Fo^2^+2Fc^2^)/3'
_refine_ls_weighting_scheme calc
_refine_ls_wR_factor_gt 0.1656
_refine_ls_wR_factor_ref 0.1929
_reflns_number_gt 8847
_reflns_number_total 17426
_reflns_threshold_expression >2sigma(I)
_cod_data_source_file ic061494psup1.cif
_cod_data_source_block compound2
_cod_depositor_comments
;
The following automatic conversions were performed:

'_symmetry_cell_setting' value 'Triclinic' changed to 'triclinic'
according to /home/saulius/struct/CIF-dictionaries/cif_core.dic
dictionary named 'cif_core.dic' version 2.4.2 from 2011-04-26.

Automatic conversion script
Id: cif_fix_values 1891 2012-01-12 08:04:46Z andrius 
;
_cod_database_code 4333142

loop_
_symmetry_equiv_pos_as_xyz
'x, y, z'
'-x, -y, -z'

loop_
_atom_site_label
_atom_site_type_symbol
_atom_site_fract_x
_atom_site_fract_y
_atom_site_fract_z
_atom_site_U_iso_or_equiv
_atom_site_adp_type
_atom_site_occupancy
_atom_site_symmetry_multiplicity
_atom_site_calc_flag
_atom_site_refinement_flags
_atom_site_disorder_assembly
_atom_site_disorder_group
Se1 Se 0.94245(7) 0.68836(6) 0.31128(6) 0.0273(2) Uani 1 1 d . . .
Se2 Se 1.19153(7) 0.62807(6) 0.26563(6) 0.0287(2) Uani 1 1 d . . .
Se3 Se 0.92732(7) 0.60117(7) -0.15386(6) 0.0334(3) Uani 1 1 d . . .
Se4 Se 1.17749(7) 0.52483(6) -0.17870(6) 0.0302(2) Uani 1 1 d . . .
Se5 Se 0.07760(7) 0.95730(6) 0.26968(6) 0.0294(2) Uani 1 1 d . . .
Se6 Se 0.32788(7) 0.88724(6) 0.22660(6) 0.0279(2) Uani 1 1 d . . .
Se7 Se 0.05841(7) 0.85922(6) -0.19119(6) 0.0286(2) Uani 1 1 d . . .
Se8 Se 0.30185(7) 0.77286(6) -0.21890(6) 0.0272(2) Uani 1 1 d . . .
Se9 Se 0.21325(7) 0.21392(6) 0.22941(6) 0.0259(2) Uani 1 1 d . . .
Se10 Se 0.46157(7) 0.14165(6) 0.18281(6) 0.0266(2) Uani 1 1 d . . .
Se11 Se 0.16695(7) 0.12367(6) -0.22268(5) 0.0257(2) Uani 1 1 d . . .
Se12 Se 0.41043(7) 0.03840(6) -0.26578(5) 0.0266(2) Uani 1 1 d . . .
Se13 Se 0.32736(7) 0.48208(6) 0.16111(6) 0.0291(2) Uani 1 1 d . A .
Se14 Se 0.57955(7) 0.40797(7) 0.12523(6) 0.0348(3) Uani 1 1 d D . .
Se15 Se 0.31221(7) 0.37745(7) -0.28200(6) 0.0322(3) Uani 1 1 d . A .
Se16 Se 0.56540(7) 0.30479(7) -0.31680(6) 0.0320(2) Uani 1 1 d . . .
Fe1 Fe 0.69263(9) 0.66188(8) 0.54074(8) 0.0245(3) Uani 1 1 d . . .
S1 S 0.96397(17) 0.69212(16) 0.14570(14) 0.0286(6) Uani 1 1 d . . .
S2 S 1.17299(17) 0.64182(15) 0.10549(14) 0.0267(5) Uani 1 1 d . . .
S3 S 0.95589(17) 0.65801(16) -0.01603(14) 0.0277(5) Uani 1 1 d . . .
S4 S 1.16181(17) 0.59952(16) -0.04233(14) 0.0266(5) Uani 1 1 d . . .
S5 S 0.09081(17) 0.92941(16) 0.11213(14) 0.0287(6) Uani 1 1 d . . .
S6 S 0.29330(17) 0.85822(16) 0.08417(14) 0.0276(5) Uani 1 1 d . . .
S7 S 0.08650(17) 0.90032(16) -0.04831(14) 0.0269(5) Uani 1 1 d . . .
S8 S 0.28866(17) 0.82966(16) -0.07353(14) 0.0282(6) Uani 1 1 d . . .
S9 S 0.21219(17) 0.16036(15) 0.08254(14) 0.0263(5) Uani 1 1 d . . .
S10 S 0.41343(17) 0.08994(15) 0.05170(14) 0.0253(5) Uani 1 1 d . . .
S11 S 0.20177(17) 0.13574(16) -0.07605(14) 0.0262(5) Uani 1 1 d . . .
S12 S 0.40186(17) 0.06276(16) -0.10735(14) 0.0268(5) Uani 1 1 d . . .
S13 S 0.32460(17) 0.38745(16) 0.03694(14) 0.0268(5) Uani 1 1 d . A .
S14 S 0.52978(17) 0.32742(16) 0.00682(14) 0.0271(5) Uani 1 1 d . . .
S15 S 0.31766(17) 0.35093(16) -0.11841(15) 0.0287(6) Uani 1 1 d . A .
S16 S 0.52287(17) 0.28997(16) -0.14933(14) 0.0268(5) Uani 1 1 d . A .
O1 O 0.6837(4) 0.5927(4) 0.4657(4) 0.0293(16) Uani 1 1 d . . .
O2 O 0.7407(5) 0.5417(4) 0.5863(4) 0.0329(16) Uani 1 1 d . . .
O3 O 0.7404(4) 0.7129(4) 0.6115(4) 0.0283(15) Uani 1 1 d . . .
O4 O 0.8299(4) 0.7086(4) 0.4732(4) 0.0280(15) Uani 1 1 d . . .
O5 O 0.5545(4) 0.6338(4) 0.6116(4) 0.0307(16) Uani 1 1 d . . .
O6 O 0.6279(5) 0.7733(4) 0.4984(4) 0.0324(16) Uani 1 1 d . . .
O7 O 0.7314(5) 0.4629(5) 0.4308(4) 0.0411(18) Uani 1 1 d . . .
O8 O 0.8027(6) 0.4151(4) 0.5524(4) 0.046(2) Uani 1 1 d . . .
O9 O 0.8865(5) 0.7381(5) 0.6302(4) 0.0416(18) Uani 1 1 d . . .
O10 O 0.9791(5) 0.7450(4) 0.4799(4) 0.0415(19) Uani 1 1 d . . .
O11 O 0.4034(5) 0.6925(5) 0.6455(4) 0.0407(18) Uani 1 1 d . . .
O12 O 0.4807(5) 0.8382(5) 0.5203(5) 0.049(2) Uani 1 1 d . . .
C1 C 1.0632(6) 0.6587(6) 0.0810(5) 0.025(2) Uani 1 1 d . . .
C2 C 1.0597(6) 0.6408(5) 0.0151(5) 0.022(2) Uani 1 1 d . . .
C3 C 1.0215(6) 0.6763(6) 0.2151(5) 0.026(2) Uani 1 1 d . . .
C4 C 1.1198(6) 0.6568(6) 0.1957(6) 0.027(2) Uani 1 1 d . . .
C5 C 1.0041(6) 0.6089(6) -0.0915(5) 0.023(2) Uani 1 1 d . . .
C6 C 1.1026(6) 0.5813(5) -0.1055(5) 0.023(2) Uani 1 1 d . . .
C7 C 0.9937(7) 0.5913(7) 0.3750(5) 0.033(2) Uani 1 1 d . . .
H7A H 1.0131 0.6178 0.4111 0.039 Uiso 1 1 calc R . .
H7B H 0.9378 0.5457 0.4040 0.039 Uiso 1 1 calc R . .
C8 C 1.0814(7) 0.5426(6) 0.3368(6) 0.032(2) Uani 1 1 d . . .
H8A H 1.0589 0.5036 0.3097 0.039 Uiso 1 1 calc R . .
H8B H 1.1068 0.5032 0.3747 0.039 Uiso 1 1 calc R . .
C9 C 1.0403(7) 0.6370(6) -0.2484(5) 0.030(2) Uani 1 1 d . . .
H9A H 1.0132 0.6501 -0.2909 0.036 Uiso 1 1 calc R . .
H9B H 1.0753 0.6931 -0.2488 0.036 Uiso 1 1 calc R . .
C10 C 1.1158(8) 0.5629(7) -0.2582(6) 0.039(3) Uani 1 1 d . . .
H10A H 1.1701 0.5846 -0.3060 0.046 Uiso 1 1 calc R . .
H10B H 1.0813 0.5090 -0.2624 0.046 Uiso 1 1 calc R . .
C11 C 0.1909(7) 0.8870(6) 0.0518(5) 0.025(2) Uani 1 1 d . . .
C12 C 0.1876(6) 0.8736(6) -0.0143(5) 0.023(2) Uani 1 1 d . . .
C13 C 0.1499(7) 0.9251(6) 0.1807(5) 0.026(2) Uani 1 1 d . . .
C14 C 0.2437(7) 0.8951(6) 0.1672(6) 0.030(2) Uani 1 1 d . . .
C15 C 0.1340(6) 0.8552(6) -0.1257(5) 0.025(2) Uani 1 1 d . . .
C16 C 0.2287(6) 0.8249(6) -0.1386(5) 0.022(2) Uani 1 1 d . . .
C17 C 0.1210(7) 0.8547(6) 0.3328(6) 0.035(2) Uani 1 1 d . . .
H17A H 0.0799 0.8501 0.3853 0.043 Uiso 1 1 calc R . .
H17B H 0.1068 0.7985 0.3193 0.043 Uiso 1 1 calc R . .
C18 C 0.2300(7) 0.8593(7) 0.3279(6) 0.036(3) Uani 1 1 d . . .
H18A H 0.2453 0.8003 0.3555 0.044 Uiso 1 1 calc R . .
H18B H 0.2401 0.9058 0.3536 0.044 Uiso 1 1 calc R . .
C19 C 0.1745(7) 0.9059(6) -0.2823(6) 0.033(2) Uani 1 1 d . . .
H19A H 0.1491 0.9271 -0.3252 0.040 Uiso 1 1 calc R . .
H19B H 0.2075 0.9588 -0.2755 0.040 Uiso 1 1 calc R . .
C20 C 0.2518(7) 0.8374(7) -0.3006(6) 0.037(3) Uani 1 1 d . . .
H20A H 0.3100 0.8688 -0.3425 0.045 Uiso 1 1 calc R . .
H20B H 0.2227 0.7918 -0.3186 0.045 Uiso 1 1 calc R . .
C21 C 0.3091(6) 0.1164(6) 0.0216(5) 0.022(2) Uani 1 1 d . . .
C22 C 0.3047(6) 0.1048(6) -0.0454(5) 0.024(2) Uani 1 1 d . . .
C23 C 0.2753(6) 0.1669(5) 0.1472(5) 0.025(2) Uani 1 1 d . . .
C24 C 0.3697(7) 0.1355(6) 0.1306(5) 0.027(2) Uani 1 1 d . . .
C25 C 0.2502(6) 0.1058(5) -0.1605(5) 0.023(2) Uani 1 1 d . . .
C26 C 0.3437(6) 0.0719(6) -0.1753(5) 0.027(2) Uani 1 1 d . . .
C27 C 0.2602(7) 0.1172(6) 0.2957(5) 0.028(2) Uani 1 1 d . . .
H27A H 0.2211 0.1164 0.3480 0.033 Uiso 1 1 calc R . .
H27B H 0.2461 0.0583 0.2862 0.033 Uiso 1 1 calc R . .
C28 C 0.3719(7) 0.1266(7) 0.2867(5) 0.033(2) Uani 1 1 d . . .
H28A H 0.3900 0.0721 0.3183 0.040 Uiso 1 1 calc R . .
H28B H 0.3838 0.1795 0.3053 0.040 Uiso 1 1 calc R . .
C29 C 0.2668(7) 0.1483(6) -0.3256(5) 0.029(2) Uani 1 1 d . . .
H29A H 0.2542 0.1027 -0.3514 0.034 Uiso 1 1 calc R . .
H29B H 0.2556 0.2086 -0.3539 0.034 Uiso 1 1 calc R . .
C30 C 0.3750(6) 0.1464(6) -0.3272(5) 0.026(2) Uani 1 1 d . . .
H30A H 0.3910 0.1998 -0.3108 0.031 Uiso 1 1 calc R . .
H30B H 0.4180 0.1526 -0.3794 0.031 Uiso 1 1 calc R . .
C31 C 0.4245(6) 0.3443(6) -0.0225(6) 0.029(2) Uani 1 1 d . A .
C32 C 0.4216(6) 0.3269(5) -0.0865(5) 0.0213(19) Uani 1 1 d . . .
C33 C 0.3945(6) 0.4184(6) 0.0891(5) 0.024(2) Uani 1 1 d . . .
C34 C 0.4904(7) 0.3893(6) 0.0734(5) 0.028(2) Uani 1 1 d . A .
C35 C 0.3786(7) 0.3391(6) -0.2103(5) 0.024(2) Uani 1 1 d . . .
C36 C 0.4737(6) 0.3131(6) -0.2230(5) 0.026(2) Uani 1 1 d . A .
C37 C 0.3963(7) 0.4452(8) 0.2335(7) 0.058(4) Uani 1 1 d D . .
H37A H 0.4261 0.5010 0.2385 0.070 Uiso 0.64(2) 1 calc PR A 1
H37B H 0.3444 0.4199 0.2819 0.070 Uiso 0.64(2) 1 calc PR A 1
H37C H 0.3678 0.4771 0.2739 0.070 Uiso 0.36(2) 1 d PR A 2
H37D H 0.3798 0.3798 0.2557 0.070 Uiso 0.36(2) 1 d PR A 2
C38 C 0.4756(9) 0.3802(10) 0.2245(6) 0.033(5) Uani 0.64(2) 1 d PDU A 1
H38A H 0.4443 0.3192 0.2333 0.040 Uiso 0.64(2) 1 calc PR A 1
H38B H 0.5086 0.3784 0.2630 0.040 Uiso 0.64(2) 1 calc PR A 1
C38' C 0.5081(10) 0.460(2) 0.2092(12) 0.058(11) Uani 0.36(2) 1 d PDU A 2
H38C H 0.5321 0.4333 0.2520 0.070 Uiso 0.36(2) 1 calc PR A 2
H38D H 0.5253 0.5259 0.1951 0.070 Uiso 0.36(2) 1 calc PR A 2
C39 C 0.4325(8) 0.4472(7) -0.3544(6) 0.043(3) Uani 1 1 d . . .
H39A H 0.4134 0.4891 -0.3946 0.052 Uiso 1 1 calc R A .
H39B H 0.4621 0.4839 -0.3292 0.052 Uiso 1 1 calc R . .
C40 C 0.5101(8) 0.3846(9) -0.3880(6) 0.053(3) Uani 1 1 d . A .
H40A H 0.5660 0.4220 -0.4280 0.064 Uiso 1 1 calc R . .
H40B H 0.4788 0.3467 -0.4112 0.064 Uiso 1 1 calc R . .
C41 C 0.7224(7) 0.5137(6) 0.4735(6) 0.030(2) Uani 1 1 d . . .
C42 C 0.7595(7) 0.4874(6) 0.5409(6) 0.028(2) Uani 1 1 d . . .
C43 C 0.8363(7) 0.7263(6) 0.5902(5) 0.026(2) Uani 1 1 d . . .
C44 C 0.8873(7) 0.7265(6) 0.5088(6) 0.028(2) Uani 1 1 d . . .
C45 C 0.4895(7) 0.6960(6) 0.6032(5) 0.028(2) Uani 1 1 d . . .
C46 C 0.5338(7) 0.7764(6) 0.5365(6) 0.029(2) Uani 1 1 d . . .
C47 C 0.2021(7) 0.7647(6) 0.5361(6) 0.033(2) Uani 1 1 d . . .
C48 C 0.1814(7) 0.8614(6) 0.5353(6) 0.035(3) Uani 1 1 d . . .
C49 C 0.0818(7) 0.8843(7) 0.5632(6) 0.039(3) Uani 1 1 d . . .
H49 H 0.0286 0.8389 0.5814 0.047 Uiso 1 1 calc R . .
C50 C 0.0621(8) 0.9721(7) 0.5641(6) 0.043(3) Uani 1 1 d . . .
H50 H -0.0053 0.9879 0.5826 0.051 Uiso 1 1 calc R . .
C51 C 0.1382(10) 1.0383(7) 0.5386(7) 0.058(4) Uani 1 1 d . . .
H51 H 0.1224 1.0993 0.5390 0.070 Uiso 1 1 calc R . .
C52 C 0.2398(10) 1.0172(7) 0.5117(7) 0.054(3) Uani 1 1 d . . .
H52 H 0.2928 1.0624 0.4960 0.065 Uiso 1 1 calc R . .
C53 C 0.2588(8) 0.9278(7) 0.5092(6) 0.040(3) Uani 1 1 d . . .
H53 H 0.3260 0.9118 0.4894 0.048 Uiso 1 1 calc R . .
O13 O 0.2928(6) 0.7347(6) 0.5380(6) 0.078(3) Uani 1 1 d . . .
O14 O 0.1322(6) 0.7080(5) 0.5361(5) 0.064(3) Uani 1 1 d . . .
O1W O 0.4887(11) 0.9946(8) 0.5824(8) 0.140(5) Uani 1 1 d . . .

loop_
_atom_site_aniso_label
_atom_site_aniso_U_11
_atom_site_aniso_U_22
_atom_site_aniso_U_33
_atom_site_aniso_U_23
_atom_site_aniso_U_13
_atom_site_aniso_U_12
Se1 0.0232(5) 0.0280(5) 0.0348(6) -0.0128(4) -0.0117(4) 0.0133(4)
Se2 0.0203(5) 0.0317(5) 0.0421(6) -0.0170(5) -0.0155(4) 0.0099(4)
Se3 0.0271(5) 0.0326(6) 0.0467(7) -0.0114(5) -0.0190(5) 0.0048(4)
Se4 0.0263(5) 0.0276(5) 0.0431(6) -0.0189(5) -0.0131(5) 0.0121(4)
Se5 0.0279(5) 0.0276(5) 0.0357(6) -0.0141(4) -0.0101(4) 0.0117(4)
Se6 0.0243(5) 0.0277(5) 0.0351(6) -0.0107(4) -0.0119(4) 0.0063(4)
Se7 0.0236(5) 0.0265(5) 0.0411(6) -0.0127(4) -0.0147(5) 0.0084(4)
Se8 0.0278(5) 0.0228(5) 0.0329(6) -0.0096(4) -0.0104(4) 0.0112(4)
Se9 0.0262(5) 0.0212(5) 0.0342(6) -0.0110(4) -0.0122(4) 0.0118(4)
Se10 0.0215(5) 0.0258(5) 0.0354(6) -0.0085(4) -0.0122(4) 0.0053(4)
Se11 0.0199(5) 0.0272(5) 0.0338(6) -0.0104(4) -0.0117(4) 0.0069(4)
Se12 0.0273(5) 0.0227(5) 0.0323(6) -0.0100(4) -0.0113(4) 0.0130(4)
Se13 0.0271(5) 0.0259(5) 0.0400(6) -0.0138(4) -0.0149(5) 0.0137(4)
Se14 0.0218(5) 0.0397(6) 0.0464(7) -0.0121(5) -0.0147(5) 0.0062(4)
Se15 0.0255(5) 0.0360(6) 0.0475(7) -0.0223(5) -0.0208(5) 0.0156(4)
Se16 0.0266(5) 0.0374(6) 0.0349(6) -0.0117(5) -0.0118(5) 0.0088(4)
Fe1 0.0185(7) 0.0197(7) 0.0377(8) -0.0099(6) -0.0105(6) 0.0085(5)
S1 0.0232(12) 0.0345(14) 0.0331(14) -0.0149(11) -0.0116(11) 0.0150(10)
S2 0.0212(12) 0.0267(12) 0.0357(14) -0.0116(11) -0.0114(11) 0.0097(10)
S3 0.0219(12) 0.0305(13) 0.0345(14) -0.0106(11) -0.0128(11) 0.0134(10)
S4 0.0193(12) 0.0300(13) 0.0335(14) -0.0118(11) -0.0099(10) 0.0108(10)
S5 0.0212(12) 0.0321(13) 0.0368(15) -0.0147(11) -0.0103(11) 0.0113(10)
S6 0.0211(12) 0.0306(13) 0.0360(14) -0.0142(11) -0.0117(11) 0.0101(10)
S7 0.0217(12) 0.0278(13) 0.0359(14) -0.0133(11) -0.0121(11) 0.0109(10)
S8 0.0189(12) 0.0332(13) 0.0355(15) -0.0113(11) -0.0112(11) 0.0113(10)
S9 0.0204(12) 0.0265(12) 0.0352(14) -0.0115(11) -0.0105(10) 0.0089(10)
S10 0.0210(12) 0.0273(12) 0.0327(14) -0.0124(10) -0.0126(10) 0.0117(10)
S11 0.0205(12) 0.0290(13) 0.0343(14) -0.0131(11) -0.0124(10) 0.0108(10)
S12 0.0218(12) 0.0284(13) 0.0348(14) -0.0124(11) -0.0126(10) 0.0116(10)
S13 0.0228(12) 0.0286(12) 0.0331(14) -0.0100(11) -0.0130(11) 0.0116(10)
S14 0.0223(12) 0.0295(13) 0.0320(14) -0.0095(11) -0.0113(10) 0.0135(10)
S15 0.0218(12) 0.0283(13) 0.0407(15) -0.0156(11) -0.0119(11) 0.0117(10)
S16 0.0214(12) 0.0265(12) 0.0352(14) -0.0105(11) -0.0109(11) 0.0107(10)
O1 0.023(3) 0.022(3) 0.047(4) -0.012(3) -0.015(3) 0.010(3)
O2 0.027(4) 0.027(4) 0.052(5) -0.016(3) -0.018(3) 0.016(3)
O3 0.013(3) 0.030(4) 0.046(4) -0.021(3) -0.007(3) 0.008(3)
O4 0.021(3) 0.029(4) 0.035(4) -0.010(3) -0.008(3) 0.005(3)
O5 0.014(3) 0.022(3) 0.048(4) -0.003(3) -0.003(3) 0.007(3)
O6 0.028(4) 0.023(3) 0.044(4) -0.002(3) -0.012(3) 0.007(3)
O7 0.042(4) 0.042(4) 0.056(5) -0.033(4) -0.024(4) 0.021(3)
O8 0.060(5) 0.032(4) 0.069(6) -0.026(4) -0.044(4) 0.035(4)
O9 0.031(4) 0.057(5) 0.049(5) -0.034(4) -0.017(4) 0.016(4)
O10 0.021(4) 0.039(4) 0.063(5) -0.014(4) -0.010(4) 0.004(3)
O11 0.022(4) 0.043(4) 0.051(5) -0.008(4) -0.006(3) 0.015(3)
O12 0.033(4) 0.033(4) 0.079(6) -0.007(4) -0.023(4) 0.021(3)
C1 0.011(4) 0.024(5) 0.040(6) -0.004(4) -0.009(4) 0.001(4)
C2 0.018(5) 0.017(4) 0.032(5) -0.010(4) -0.008(4) 0.013(4)
C3 0.013(4) 0.030(5) 0.042(6) -0.020(5) -0.008(4) 0.007(4)
C4 0.019(5) 0.018(5) 0.048(6) -0.016(4) -0.011(4) 0.010(4)
C5 0.022(5) 0.023(5) 0.022(5) -0.002(4) -0.004(4) 0.004(4)
C6 0.025(5) 0.012(4) 0.028(5) 0.001(4) -0.010(4) 0.009(4)
C7 0.031(5) 0.041(6) 0.024(5) -0.008(5) -0.007(4) 0.013(5)
C8 0.031(5) 0.029(5) 0.044(6) -0.010(5) -0.022(5) 0.011(4)
C9 0.034(6) 0.024(5) 0.035(6) -0.008(4) -0.014(5) 0.005(4)
C10 0.043(6) 0.035(6) 0.040(6) -0.015(5) -0.013(5) 0.023(5)
C11 0.022(5) 0.024(5) 0.030(5) -0.010(4) -0.007(4) 0.005(4)
C12 0.011(4) 0.024(5) 0.034(6) -0.011(4) -0.004(4) 0.004(4)
C13 0.025(5) 0.014(4) 0.039(6) -0.009(4) -0.007(4) 0.003(4)
C14 0.022(5) 0.026(5) 0.038(6) -0.004(4) -0.007(4) 0.002(4)
C15 0.013(4) 0.029(5) 0.023(5) 0.000(4) 0.004(4) 0.006(4)
C16 0.024(5) 0.016(4) 0.026(5) -0.005(4) -0.008(4) 0.003(4)
C17 0.037(6) 0.033(6) 0.034(6) -0.006(5) -0.010(5) 0.013(5)
C18 0.040(6) 0.032(6) 0.037(6) -0.009(5) -0.012(5) 0.020(5)
C19 0.027(5) 0.031(5) 0.050(7) -0.019(5) -0.019(5) 0.018(4)
C20 0.033(6) 0.038(6) 0.042(6) -0.009(5) -0.017(5) 0.023(5)
C21 0.019(5) 0.025(5) 0.028(5) -0.010(4) -0.013(4) 0.011(4)
C22 0.015(4) 0.023(5) 0.032(6) -0.002(4) -0.008(4) 0.006(4)
C23 0.017(4) 0.012(4) 0.041(6) -0.006(4) -0.004(4) 0.010(3)
C24 0.027(5) 0.023(5) 0.030(6) -0.007(4) -0.011(4) 0.008(4)
C25 0.019(5) 0.015(4) 0.036(6) -0.007(4) -0.009(4) 0.004(4)
C26 0.018(5) 0.020(5) 0.039(6) -0.007(4) -0.006(4) -0.004(4)
C27 0.029(5) 0.027(5) 0.022(5) -0.006(4) -0.001(4) 0.008(4)
C28 0.046(6) 0.033(6) 0.025(5) -0.010(4) -0.016(5) 0.020(5)
C29 0.029(5) 0.025(5) 0.033(6) -0.009(4) -0.011(4) 0.012(4)
C30 0.019(5) 0.024(5) 0.035(6) -0.007(4) -0.009(4) 0.008(4)
C31 0.015(5) 0.025(5) 0.048(7) -0.009(5) -0.014(5) 0.006(4)
C32 0.024(5) 0.017(4) 0.024(5) -0.006(4) -0.009(4) 0.004(4)
C33 0.022(5) 0.027(5) 0.026(5) -0.004(4) -0.013(4) 0.012(4)
C34 0.021(5) 0.030(5) 0.035(6) -0.013(4) -0.009(4) 0.011(4)
C35 0.025(5) 0.022(5) 0.030(5) -0.009(4) -0.013(4) 0.009(4)
C36 0.015(4) 0.029(5) 0.040(6) -0.020(4) -0.010(4) 0.004(4)
C37 0.023(6) 0.078(9) 0.071(9) -0.009(7) -0.017(6) 0.018(6)
C38 0.022(8) 0.053(11) 0.028(9) -0.022(8) -0.003(7) 0.026(8)
C38' 0.037(17) 0.08(2) 0.05(2) 0.001(18) -0.017(15) 0.037(17)
C39 0.044(7) 0.028(6) 0.064(8) -0.001(5) -0.035(6) 0.002(5)
C40 0.026(6) 0.091(10) 0.031(6) 0.004(6) -0.007(5) 0.008(6)
C41 0.021(5) 0.031(5) 0.043(6) -0.012(5) -0.018(5) 0.003(4)
C42 0.025(5) 0.027(5) 0.037(6) -0.012(4) -0.015(4) 0.005(4)
C43 0.029(5) 0.014(4) 0.040(6) -0.013(4) -0.014(5) 0.009(4)
C44 0.028(5) 0.012(4) 0.039(6) -0.005(4) -0.007(5) 0.008(4)
C45 0.024(5) 0.030(5) 0.029(6) 0.000(4) -0.011(4) 0.007(4)
C46 0.029(5) 0.022(5) 0.038(6) -0.009(4) -0.015(5) 0.006(4)
C47 0.032(6) 0.022(5) 0.060(7) -0.023(5) -0.027(5) 0.013(4)
C48 0.033(6) 0.032(6) 0.052(7) -0.022(5) -0.022(5) 0.013(5)
C49 0.029(6) 0.034(6) 0.066(8) -0.021(5) -0.027(5) 0.014(5)
C50 0.049(7) 0.037(6) 0.060(8) -0.023(6) -0.035(6) 0.021(5)
C51 0.086(10) 0.025(6) 0.091(10) -0.028(6) -0.059(9) 0.040(6)
C52 0.071(9) 0.032(7) 0.066(9) -0.010(6) -0.033(7) 0.005(6)
C53 0.034(6) 0.028(6) 0.057(7) -0.016(5) -0.009(5) 0.011(5)
O13 0.056(6) 0.066(6) 0.134(9) -0.039(6) -0.049(6) 0.031(5)
O14 0.058(6) 0.050(5) 0.094(7) -0.033(5) -0.028(5) 0.014(4)
O1W 0.169(14) 0.108(10) 0.145(12) -0.043(9) -0.044(11) 0.020(9)

loop_
_atom_type_symbol
_atom_type_description
_atom_type_scat_dispersion_real
_atom_type_scat_dispersion_imag
_atom_type_scat_source
Se Se -0.0929 2.2259 'International Tables Vol C Tables 4.2.6.8 and 6.1.1.4'
Fe Fe 0.3463 0.8444 'International Tables Vol C Tables 4.2.6.8 and 6.1.1.4'
S S 0.1246 0.1234 'International Tables Vol C Tables 4.2.6.8 and 6.1.1.4'
O O 0.0106 0.0060 'International Tables Vol C Tables 4.2.6.8 and 6.1.1.4'
C C 0.0033 0.0016 'International Tables Vol C Tables 4.2.6.8 and 6.1.1.4'
H H 0.0000 0.0000 'International Tables Vol C Tables 4.2.6.8 and 6.1.1.4'

loop_
_geom_angle_atom_site_label_1
_geom_angle_atom_site_label_2
_geom_angle_atom_site_label_3
_geom_angle
C3 Se1 C7 100.6(4)
C4 Se2 C8 91.7(4)
C5 Se3 C9 95.4(4)
C6 Se4 C10 102.8(4)
C13 Se5 C17 93.6(4)
C14 Se6 C18 101.7(4)
C15 Se7 C19 93.9(4)
C16 Se8 C20 101.9(4)
C23 Se9 C27 91.8(4)
C24 Se10 C28 102.2(4)
C25 Se11 C29 102.8(4)
C26 Se12 C30 93.6(4)
C33 Se13 C37 100.9(4)
C34 Se14 C38' 109.4(6)
C34 Se14 C38 94.5(5)
C35 Se15 C39 92.3(4)
C36 Se16 C40 102.6(4)
O5 Fe1 O4 171.3(3)
O5 Fe1 O3 93.0(3)
O4 Fe1 O3 81.1(3)
O5 Fe1 O1 99.1(3)
O4 Fe1 O1 88.0(3)
O3 Fe1 O1 163.0(2)
O5 Fe1 O6 81.9(2)
O4 Fe1 O6 92.6(3)
O3 Fe1 O6 98.3(3)
O1 Fe1 O6 95.3(3)
O5 Fe1 O2 92.2(3)
O4 Fe1 O2 93.8(3)
O3 Fe1 O2 85.9(3)
O1 Fe1 O2 81.7(3)
O6 Fe1 O2 172.8(3)
C1 S1 C3 95.4(4)
C4 S2 C1 95.3(4)
C2 S3 C5 95.3(4)
C2 S4 C6 96.5(4)
C11 S5 C13 94.9(4)
C11 S6 C14 95.4(4)
C15 S7 C12 95.3(4)
C16 S8 C12 95.1(4)
C21 S9 C23 96.9(4)
C21 S10 C24 95.2(4)
C25 S11 C22 95.6(4)
C26 S12 C22 95.7(4)
C31 S13 C33 95.4(4)
C34 S14 C31 94.8(4)
C32 S15 C35 95.9(4)
C36 S16 C32 95.7(4)
C41 O1 Fe1 114.2(6)
C42 O2 Fe1 111.4(6)
C43 O3 Fe1 112.7(6)
C44 O4 Fe1 112.4(6)
C45 O5 Fe1 115.7(6)
C46 O6 Fe1 112.9(6)
C2 C1 S1 125.0(7)
C2 C1 S2 119.6(7)
S1 C1 S2 115.3(6)
C1 C2 S4 120.8(7)
C1 C2 S3 123.6(6)
S4 C2 S3 115.7(5)
C4 C3 S1 117.1(8)
C4 C3 Se1 125.1(8)
S1 C3 Se1 117.7(5)
C3 C4 S2 116.2(8)
C3 C4 Se2 122.9(8)
S2 C4 Se2 120.2(5)
C6 C5 S3 117.5(7)
C6 C5 Se3 122.5(7)
S3 C5 Se3 119.9(5)
C5 C6 S4 114.6(7)
C5 C6 Se4 129.7(7)
S4 C6 Se4 115.7(5)
C8 C7 Se1 117.3(7)
C8 C7 H7A 108.0
Se1 C7 H7A 108.0
C8 C7 H7B 108.0
Se1 C7 H7B 108.0
H7A C7 H7B 107.2
C7 C8 Se2 111.8(6)
C7 C8 H8A 109.2
Se2 C8 H8A 109.3
C7 C8 H8B 109.3
Se2 C8 H8B 109.3
H8A C8 H8B 107.9
C10 C9 Se3 112.1(7)
C10 C9 H9A 109.2
Se3 C9 H9A 109.2
C10 C9 H9B 109.2
Se3 C9 H9B 109.2
H9A C9 H9B 107.9
C9 C10 Se4 116.0(7)
C9 C10 H10A 108.3
Se4 C10 H10A 108.3
C9 C10 H10B 108.3
Se4 C10 H10B 108.3
H10A C10 H10B 107.4
C12 C11 S5 122.2(7)
C12 C11 S6 122.3(7)
S5 C11 S6 115.4(5)
C11 C12 S7 123.9(7)
C11 C12 S8 121.4(7)
S7 C12 S8 114.8(5)
C14 C13 S5 117.6(8)
C14 C13 Se5 123.8(8)
S5 C13 Se5 118.6(5)
C13 C14 S6 116.5(8)
C13 C14 Se6 127.8(8)
S6 C14 Se6 115.7(5)
C16 C15 S7 117.2(7)
C16 C15 Se7 123.5(7)
S7 C15 Se7 119.1(5)
C15 C16 S8 117.2(7)
C15 C16 Se8 127.2(7)
S8 C16 Se8 115.6(5)
C18 C17 Se5 115.6(7)
C18 C17 H17A 108.4
Se5 C17 H17A 108.4
C18 C17 H17B 108.4
Se5 C17 H17B 108.4
H17A C17 H17B 107.4
C17 C18 Se6 116.4(7)
C17 C18 H18A 108.2
Se6 C18 H18A 108.2
C17 C18 H18B 108.2
Se6 C18 H18B 108.2
H18A C18 H18B 107.3
C20 C19 Se7 114.2(7)
C20 C19 H19A 108.7
Se7 C19 H19A 108.7
C20 C19 H19B 108.7
Se7 C19 H19B 108.7
H19A C19 H19B 107.6
C19 C20 Se8 116.7(7)
C19 C20 H20A 108.1
Se8 C20 H20A 108.1
C19 C20 H20B 108.1
Se8 C20 H20B 108.1
H20A C20 H20B 107.3
C22 C21 S9 122.7(7)
C22 C21 S10 122.7(7)
S9 C21 S10 114.6(5)
C21 C22 S12 123.0(7)
C21 C22 S11 121.9(7)
S12 C22 S11 115.0(5)
C24 C23 S9 114.5(7)
C24 C23 Se9 125.2(8)
S9 C23 Se9 120.3(5)
C23 C24 S10 118.3(7)
C23 C24 Se10 125.6(7)
S10 C24 Se10 116.0(5)
C26 C25 S11 117.0(7)
C26 C25 Se11 127.1(8)
S11 C25 Se11 116.0(5)
C25 C26 S12 116.7(8)
C25 C26 Se12 123.1(7)
S12 C26 Se12 120.2(5)
C28 C27 Se9 114.4(6)
C28 C27 H27A 108.6
Se9 C27 H27A 108.6
C28 C27 H27B 108.6
Se9 C27 H27B 108.6
H27A C27 H27B 107.6
C27 C28 Se10 114.3(6)
C27 C28 H28A 108.7
Se10 C28 H28A 108.7
C27 C28 H28B 108.7
Se10 C28 H28B 108.7
H28A C28 H28B 107.6
C30 C29 Se11 114.3(7)
C30 C29 H29A 108.7
Se11 C29 H29A 108.7
C30 C29 H29B 108.7
Se11 C29 H29B 108.7
H29A C29 H29B 107.6
C29 C30 Se12 115.7(6)
C29 C30 H30A 108.4
Se12 C30 H30A 108.4
C29 C30 H30B 108.4
Se12 C30 H30B 108.4
H30A C30 H30B 107.4
C32 C31 S14 122.4(7)
C32 C31 S13 123.0(7)
S14 C31 S13 114.6(6)
C31 C32 S16 123.8(7)
C31 C32 S15 121.9(7)
S16 C32 S15 114.0(5)
C34 C33 S13 114.7(7)
C34 C33 Se13 129.0(7)
S13 C33 Se13 116.3(5)
C33 C34 S14 118.6(7)
C33 C34 Se14 123.3(7)
S14 C34 Se14 118.0(5)
C36 C35 S15 115.0(7)
C36 C35 Se15 126.7(7)
S15 C35 Se15 117.8(5)
C35 C36 S16 118.6(7)
C35 C36 Se16 126.3(7)
S16 C36 Se16 114.9(5)
C38 C37 Se13 121.8(10)
C38' C37 Se13 118.9(13)
C38 C37 H37A 106.9
Se13 C37 H37A 106.9
C38 C37 H37B 106.9
Se13 C37 H37B 106.9
H37A C37 H37B 106.7
C38 C37 H37C 130.6
C38' C37 H37C 107.6
Se13 C37 H37C 107.6
C38 C37 H37D 59.6
C38' C37 H37D 107.6
Se13 C37 H37D 107.6
H37C C37 H37D 107.0
C37 C38 Se14 114.3(8)
C37 C38 H38A 108.7
Se14 C38 H38A 108.7
C37 C38 H38B 108.7
Se14 C38 H38B 108.7
H38A C38 H38B 107.6
C37 C38' Se14 114.4(10)
C37 C38' H38C 108.7
Se14 C38' H38C 108.7
C37 C38' H38D 108.7
Se14 C38' H38D 108.7
H38C C38' H38D 107.6
C40 C39 Se15 110.9(7)
C40 C39 H39A 109.5
Se15 C39 H39A 109.5
C40 C39 H39B 109.5
Se15 C39 H39B 109.5
H39A C39 H39B 108.0
C39 C40 Se16 114.7(8)
C39 C40 H40A 108.6
Se16 C40 H40A 108.6
C39 C40 H40B 108.6
Se16 C40 H40B 108.6
H40A C40 H40B 107.6
O7 C41 O1 125.2(9)
O7 C41 C42 120.5(9)
O1 C41 C42 114.3(8)
O8 C42 O2 122.7(9)
O8 C42 C41 120.4(9)
O2 C42 C41 116.9(8)
O9 C43 O3 125.4(9)
O9 C43 C44 120.5(9)
O3 C43 C44 114.1(8)
O10 C44 O4 123.7(9)
O10 C44 C43 120.4(9)
O4 C44 C43 115.9(8)
O11 C45 O5 124.0(8)
O11 C45 C46 122.7(8)
O5 C45 C46 113.2(8)
O12 C46 O6 123.4(9)
O12 C46 C45 120.4(9)
O6 C46 C45 116.2(8)
O14 C47 O13 119.9(9)
O14 C47 C48 120.5(8)
O13 C47 C48 119.7(9)
C53 C48 C49 120.1(9)
C53 C48 C47 121.1(9)
C49 C48 C47 118.8(9)
C50 C49 C48 119.3(10)
C50 C49 H49 120.3
C48 C49 H49 120.3
C49 C50 C51 121.1(11)
C49 C50 H50 119.5
C51 C50 H50 119.5
C50 C51 C52 121.1(10)
C50 C51 H51 119.4
C52 C51 H51 119.4
C53 C52 C51 117.3(11)
C53 C52 H52 121.3
C51 C52 H52 121.3
C48 C53 C52 121.0(10)
C48 C53 H53 119.5
C52 C53 H53 119.5

loop_
_geom_bond_atom_site_label_1
_geom_bond_atom_site_label_2
_geom_bond_distance
Se1 C3 1.902(9)
Se1 C7 1.974(9)
Se2 C4 1.897(9)
Se2 C8 1.979(10)
Se3 C5 1.876(9)
Se3 C9 1.987(9)
Se4 C6 1.859(9)
Se4 C10 1.966(10)
Se5 C13 1.879(9)
Se5 C17 1.962(9)
Se6 C14 1.875(10)
Se6 C18 1.974(10)
Se7 C15 1.883(9)
Se7 C19 1.993(10)
Se8 C16 1.911(9)
Se8 C20 1.981(9)
Se9 C23 1.858(9)
Se9 C27 1.967(9)
Se10 C24 1.886(9)
Se10 C28 1.983(9)
Se11 C25 1.899(9)
Se11 C29 2.009(9)
Se12 C26 1.894(10)
Se12 C30 1.950(8)
Se13 C33 1.883(9)
Se13 C37 1.919(11)
Se14 C34 1.893(9)
Se14 C38' 1.957(10)
Se14 C38 1.982(8)
Se15 C35 1.886(9)
Se15 C39 1.966(10)
Se16 C36 1.906(9)
Se16 C40 1.960(10)
Fe1 O5 1.986(6)
Fe1 O4 1.999(6)
Fe1 O3 2.004(6)
Fe1 O1 2.016(6)
Fe1 O6 2.032(6)
Fe1 O2 2.038(6)
S1 C1 1.718(9)
S1 C3 1.743(10)
S2 C4 1.745(10)
S2 C1 1.746(8)
S3 C2 1.736(8)
S3 C5 1.740(9)
S4 C2 1.727(8)
S4 C6 1.752(9)
S5 C11 1.746(9)
S5 C13 1.762(10)
S6 C11 1.749(9)
S6 C14 1.760(10)
S7 C15 1.733(9)
S7 C12 1.746(9)
S8 C16 1.735(9)
S8 C12 1.756(9)
S9 C21 1.740(9)
S9 C23 1.765(10)
S10 C21 1.745(8)
S10 C24 1.758(10)
S11 C25 1.731(10)
S11 C22 1.742(9)
S12 C26 1.733(10)
S12 C22 1.736(9)
S13 C31 1.742(9)
S13 C33 1.749(9)
S14 C34 1.718(9)
S14 C31 1.735(9)
S15 C32 1.754(9)
S15 C35 1.772(9)
S16 C36 1.737(9)
S16 C32 1.740(9)
O1 C41 1.304(10)
O2 C42 1.308(11)
O3 C43 1.285(10)
O4 C44 1.281(11)
O5 C45 1.318(10)
O6 C46 1.305(11)
O7 C41 1.234(11)
O8 C42 1.252(10)
O9 C43 1.241(11)
O10 C44 1.244(11)
O11 C45 1.227(11)
O12 C46 1.232(10)
C1 C2 1.384(13)
C3 C4 1.359(11)
C5 C6 1.398(11)
C7 C8 1.504(12)
C7 H7A 0.9900
C7 H7B 0.9900
C8 H8A 0.9900
C8 H8B 0.9900
C9 C10 1.535(12)
C9 H9A 0.9900
C9 H9B 0.9900
C10 H10A 0.9900
C10 H10B 0.9900
C11 C12 1.359(13)
C13 C14 1.352(12)
C15 C16 1.364(11)
C17 C18 1.504(13)
C17 H17A 0.9900
C17 H17B 0.9900
C18 H18A 0.9900
C18 H18B 0.9900
C19 C20 1.507(12)
C19 H19A 0.9900
C19 H19B 0.9900
C20 H20A 0.9900
C20 H20B 0.9900
C21 C22 1.372(13)
C23 C24 1.366(11)
C25 C26 1.370(12)
C27 C28 1.528(13)
C27 H27A 0.9900
C27 H27B 0.9900
C28 H28A 0.9900
C28 H28B 0.9900
C29 C30 1.510(12)
C29 H29A 0.9900
C29 H29B 0.9900
C30 H30A 0.9900
C30 H30B 0.9900
C31 C32 1.342(13)
C33 C34 1.372(12)
C35 C36 1.347(12)
C37 C38 1.471(9)
C37 C38' 1.497(10)
C37 H37A 0.9900
C37 H37B 0.9900
C37 H37C 0.9900
C37 H37D 0.9900
C38 H37D 1.2920
C38 H38A 0.9900
C38 H38B 0.9900
C38' H38C 0.9900
C38' H38D 0.9900
C39 C40 1.523(14)
C39 H39A 0.9900
C39 H39B 0.9900
C40 H40A 0.9900
C40 H40B 0.9900
C41 C42 1.522(13)
C43 C44 1.518(13)
C45 C46 1.537(12)
C47 O14 1.319(11)
C47 O13 1.352(11)
C47 C48 1.491(12)
C48 C53 1.388(13)
C48 C49 1.401(13)
C49 C50 1.360(13)
C49 H49 0.9500
C50 C51 1.373(16)
C50 H50 0.9500
C51 C52 1.416(16)
C51 H51 0.9500
C52 C53 1.388(14)
C52 H52 0.9500
C53 H53 0.9500
